data_4310436
loop_
_publ_author_name
'Yasuhiro Ide'
'Makoto Sasaki'
'Masataka Maeyama'
'Takashi Shibahara'

_publ_contact_author_address
;
    Department of Chemistry
    Okayama University of Science
    Ridai-cho, Okayama 700-0005
    Japan
;
_publ_contact_author_email shiba@chem.ous.ac.jp
_publ_contact_author_fax +81-86-256-9443
_publ_contact_author_name 'Takashi Shibahara'
_publ_contact_author_phone +81-86-256-9443
_publ_section_title
;
 Adducts of Acetylene and Dimethylacetylenedicarboxylate at Sulfurs in
 Sulfur-Bridged Incomplete Cubane-Type Tungsten Clusters
;
_journal_name_full 'Inorganic Chemistry'
_journal_page_first 602
_journal_page_last 612
_journal_paper_doi 10.1021/ic0349860
_journal_volume 43
_journal_year 2004
_chemical_formula_moiety 'C27 H46 N O16 P3 S10 W3 '
_chemical_formula_sum 'C27 H46 N O16 P3 S10 W3'
_chemical_formula_weight 1605.73
_space_group_IT_number 2
_symmetry_cell_setting triclinic
_symmetry_Int_Tables_number 2
_symmetry_space_group_name_Hall '-P 1'
_symmetry_space_group_name_H-M 'P -1'
_audit_creation_date 'Tue Aug  5 15:21:23 2003'
_audit_creation_method 'by teXsan'
_cell_angle_alpha 102.606(2)
_cell_angle_beta 100.461(2)
_cell_angle_gamma 108.053(3)
_cell_formula_units_Z 2
_cell_length_a 13.163(2)
_cell_length_b 14.100(3)
_cell_length_c 14.663(2)
_cell_measurement_reflns_used 11810
_cell_measurement_temperature 113.2
_cell_measurement_theta_max 27.5
_cell_measurement_theta_min 5.8
_cell_volume 2432.3(7)
_computing_cell_refinement CRYSTALCLEAR
_computing_data_collection CRYSTALCLEAR
_computing_data_reduction 'teXsan Ver. 1.11'
_computing_molecular_graphics ORTEPII
_computing_publication_material 'teXsan Ver. 1.11'
_computing_structure_refinement 'teXsan Ver. 1.10'
_computing_structure_solution 'DIRDIF94 (PATTY)'
_diffrn_detector_area_resol_mean 14.63
_diffrn_measured_fraction_theta_full 0.9309
_diffrn_measured_fraction_theta_max 0.9309
_diffrn_measurement_device_type 'Rigaku/MSC Mercury CCD'
_diffrn_measurement_method \w
_diffrn_radiation_type 'Mo K\a'
_diffrn_radiation_wavelength 0.7107
_diffrn_reflns_av_R_equivalents 0.041
_diffrn_reflns_limit_h_max 17
_diffrn_reflns_limit_h_min -17
_diffrn_reflns_limit_k_max 18
_diffrn_reflns_limit_k_min -18
_diffrn_reflns_limit_l_max 19
_diffrn_reflns_limit_l_min -19
_diffrn_reflns_number 24141
_diffrn_reflns_theta_full 27.49
_diffrn_reflns_theta_max 27.49
_exptl_absorpt_coefficient_mu 7.674
_exptl_absorpt_correction_T_max 1.0000
_exptl_absorpt_correction_T_min 0.4049
_exptl_absorpt_correction_type multi-scan
_exptl_absorpt_process_details '(Jacobson, 1998)'
_exptl_crystal_colour Brown
_exptl_crystal_density_diffrn 2.192
_exptl_crystal_density_meas ?
_exptl_crystal_density_method .
_exptl_crystal_description Block
_exptl_crystal_size_max 0.530
_exptl_crystal_size_mid 0.490
_exptl_crystal_size_min 0.100
_refine_diff_density_max 3.27
_refine_diff_density_min -1.99
_refine_ls_goodness_of_fit_ref 1.069
_refine_ls_hydrogen_treatment noref
_refine_ls_number_parameters 540
_refine_ls_number_reflns 10365
_refine_ls_R_factor_gt 0.0314
_refine_ls_shift/su_max 0.0015
_refine_ls_structure_factor_coef Fsqd
_refine_ls_weighting_details 'w = 1/[\s^2^(Fo^2^) + (0.03400(Max(Fo^2^,0) + 2Fc^2^)/3)^2^]'
_refine_ls_weighting_scheme calc
_refine_ls_wR_factor_ref 0.0878
_reflns_number_gt 9939
_reflns_number_total 10365
_reflns_threshold_expression F^2^>2.0\s(F^2^)
_cod_data_source_file ic0349860si20030820_121650_1.cif
_cod_data_source_block 11.CH3CN
_cod_original_cell_volume 2432.4(7)
_cod_original_sg_symbol_H-M 'P -1 '
_cod_original_formula_sum 'C27 H46 N O16 P3 S10 W3 '
_cod_database_code 4310436

loop_
_symmetry_equiv_pos_as_xyz
x,y,z
-x,-y,-z

loop_
_atom_site_label
_atom_site_type_symbol
_atom_site_fract_x
_atom_site_fract_y
_atom_site_fract_z
_atom_site_U_iso_or_equiv
_atom_site_adp_type
_atom_site_occupancy
_atom_site_calc_flag
_atom_site_refinement_flags
_atom_site_disorder_assembly
_atom_site_disorder_group
W(1) W -0.26008(1) 0.007526(9) -0.155523(9) 0.00934(4) Uani 1.00 d . . .
W(2) W -0.19132(1) -0.150600(9) -0.197982(9) 0.00925(4) Uani 1.00 d . . .
W(3) W -0.11397(1) 0.012232(9) -0.266232(9) 0.00896(4) Uani 1.00 d . . .
S(1) S -0.07540(7) 0.01957(6) -0.10060(6) 0.0115(2) Uani 1.00 d . . .
S(2) S -0.38535(7) -0.16754(6) -0.24186(6) 0.0113(2) Uani 1.00 d . . .
S(3) S -0.18286(7) -0.16712(6) -0.36620(6) 0.0114(2) Uani 1.00 d . . .
S(4) S -0.28851(7) 0.03803(6) -0.31019(6) 0.0105(2) Uani 1.00 d . . .
S(11) S -0.43854(7) 0.04096(7) -0.13840(7) 0.0164(2) Uani 1.00 d . . .
S(12) S -0.18607(7) 0.19734(7) -0.06403(6) 0.0144(2) Uani 1.00 d . . .
S(21) S -0.27301(7) -0.35157(7) -0.25310(6) 0.0151(2) Uani 1.00 d . . .
S(22) S -0.02376(7) -0.19180(7) -0.14385(7) 0.0155(2) Uani 1.00 d . . .
S(31) S -0.08645(7) 0.04802(7) -0.42705(6) 0.0149(2) Uani 1.00 d . . .
S(32) S -0.01125(7) 0.20331(7) -0.21216(6) 0.0153(2) Uani 1.00 d . . .
P(1) P -0.34002(8) 0.18367(7) -0.05438(7) 0.0145(2) Uani 1.00 d . . .
P(2) P -0.12025(8) -0.34415(7) -0.19859(7) 0.0147(2) Uani 1.00 d . . .
P(3) P -0.00917(8) 0.19746(7) -0.35073(7) 0.0146(2) Uani 1.00 d . . .
O(1) O -0.6127(2) -0.2822(2) -0.4365(2) 0.0251(7) Uani 1.00 d . . .
O(2) O -0.4747(2) -0.3310(2) -0.4757(2) 0.0219(7) Uani 1.00 d . . .
O(3) O -0.4856(3) -0.1636(2) -0.5617(2) 0.0295(7) Uani 1.00 d . . .
O(4) O -0.3686(2) 0.0036(2) -0.5127(2) 0.0230(6) Uani 1.00 d . . .
O(5) O 0.1439(2) -0.0855(2) -0.3181(2) 0.0234(7) Uani 1.00 d . . .
O(6) O 0.0377(2) -0.0050(2) -0.2598(2) 0.0143(6) Uani 1.00 d . . .
O(7) O -0.2309(2) -0.3795(2) -0.4933(2) 0.0236(7) Uani 1.00 d . . .
O(8) O -0.0897(3) -0.4363(2) -0.5029(2) 0.0259(7) Uani 1.00 d . . .
O(11) O -0.3781(2) 0.2732(2) -0.0793(2) 0.0215(7) Uani 1.00 d . . .
O(12) O -0.3453(2) 0.2087(2) 0.0543(2) 0.0191(6) Uani 1.00 d . . .
O(21) O -0.1123(2) -0.4044(2) -0.1203(2) 0.0212(7) Uani 1.00 d . . .
O(22) O -0.0803(3) -0.4061(2) -0.2786(2) 0.0253(7) Uani 1.00 d . . .
O(31) O 0.1122(2) 0.2484(2) -0.3586(2) 0.0201(6) Uani 1.00 d . . .
O(32) O -0.0588(2) 0.2731(2) -0.3905(2) 0.0200(7) Uani 1.00 d . . .
O(41) O -0.2769(2) -0.0353(2) -0.0266(2) 0.0148(6) Uani 1.00 d . . .
O(42) O -0.2270(2) -0.1741(2) -0.0665(2) 0.0140(6) Uani 1.00 d . . .
N(51) N -0.6393(6) -0.5644(6) -0.0916(6) 0.080(2) Uani 1.00 d . . .
C(1) C -0.4266(3) -0.1665(3) -0.3661(2) 0.0124(7) Uani 1.00 d . . .
C(2) C -0.3864(3) -0.0822(3) -0.3938(2) 0.0112(7) Uani 1.00 d . . .
C(3) C -0.0514(3) -0.1768(3) -0.3713(3) 0.0142(7) Uani 1.00 d . . .
C(4) C -0.0411(3) -0.2616(3) -0.4240(3) 0.0182(8) Uani 1.00 d . . .
C(5) C -0.5158(3) -0.2662(3) -0.4307(3) 0.0146(7) Uani 1.00 d . . .
C(6) C -0.5569(4) -0.4238(3) -0.5498(3) 0.0248(9) Uani 1.00 d . . .
C(7) C -0.4209(3) -0.0867(3) -0.4983(2) 0.0131(7) Uani 1.00 d . . .
C(8) C -0.3843(4) 0.0069(3) -0.6125(3) 0.0245(9) Uani 1.00 d . . .
C(9) C 0.0527(3) -0.0831(3) -0.3137(3) 0.0161(8) Uani 1.00 d . . .
C(10) C -0.1328(3) -0.3627(3) -0.4772(3) 0.0196(8) Uani 1.00 d . . .
C(11) C -0.1717(4) -0.5407(3) -0.5432(4) 0.034(1) Uani 1.00 d . . .
C(41) C -0.2577(3) -0.1137(3) -0.0094(3) 0.0148(7) Uani 1.00 d . . .
C(42) C -0.2724(3) -0.1356(3) 0.0845(3) 0.0196(8) Uani 1.00 d . . .
C(51) C -0.5869(6) -0.4860(6) -0.0992(5) 0.058(2) Uani 1.00 d . . .
C(52) C -0.5201(7) -0.3882(6) -0.1059(6) 0.066(2) Uani 1.00 d . . .
C(111) C -0.4095(6) 0.2717(5) -0.1809(4) 0.047(2) Uani 1.00 d . . .
C(112) C -0.3977(5) 0.3786(4) -0.1832(4) 0.047(1) Uani 1.00 d . . .
C(121) C -0.3063(3) 0.1535(3) 0.1196(3) 0.0178(8) Uani 1.00 d . . .
C(122) C -0.3185(3) 0.1992(3) 0.2177(3) 0.0208(9) Uani 1.00 d . . .
C(211) C -0.1442(4) -0.3750(3) -0.0305(3) 0.0222(9) Uani 1.00 d . . .
C(212) C -0.1217(4) -0.4453(3) 0.0286(3) 0.028(1) Uani 1.00 d . . .
C(221) C 0.0371(5) -0.3936(5) -0.2637(6) 0.057(2) Uani 1.00 d . . .
C(222a) C 0.0619(8) -0.4884(8) -0.2606(7) 0.026(2) Uiso 0.45 d P . .
C(222b) C 0.0746(7) -0.4445(7) -0.2047(6) 0.031(2) Uiso 0.55 d P . .
C(311) C 0.1964(4) 0.2047(4) -0.3279(4) 0.038(1) Uani 1.00 d . . .
C(312) C 0.3010(4) 0.2617(5) -0.3457(4) 0.041(1) Uani 1.00 d . . .
C(321) C -0.1792(3) 0.2480(3) -0.4183(3) 0.0225(9) Uani 1.00 d . . .
C(322) C -0.2151(4) 0.3068(3) -0.3395(3) 0.027(1) Uani 1.00 d . . .
H(1) H 0.0315 -0.2569 -0.4279 0.0219 Uiso 1.00 calc . . .
H(61) H -0.6074 -0.4625 -0.5207 0.0298 Uiso 1.00 calc . . .
H(62) H -0.5963 -0.4032 -0.5980 0.0298 Uiso 1.00 calc . . .
H(63) H -0.5205 -0.4658 -0.5788 0.0298 Uiso 1.00 calc . . .
H(81) H -0.4607 -0.0099 -0.6413 0.0294 Uiso 1.00 calc . . .
H(82) H -0.3593 -0.0423 -0.6477 0.0294 Uiso 1.00 calc . . .
H(83) H -0.3430 0.0749 -0.6136 0.0294 Uiso 1.00 calc . . .
H(111) H -0.1975 -0.5554 -0.6114 0.0403 Uiso 1.00 calc . . .
H(112) H -0.1393 -0.5893 -0.5293 0.0403 Uiso 1.00 calc . . .
H(113) H -0.2322 -0.5460 -0.5152 0.0403 Uiso 1.00 calc . . .
H(421) H -0.3472 -0.1486 0.0862 0.0235 Uiso 1.00 calc . . .
H(422) H -0.2546 -0.1951 0.0890 0.0235 Uiso 1.00 calc . . .
H(423) H -0.2246 -0.0771 0.1375 0.0235 Uiso 1.00 calc . . .
H(521) H -0.5387 -0.3862 -0.1710 0.0795 Uiso 1.00 calc . . .
H(522) H -0.4441 -0.3794 -0.0865 0.0795 Uiso 1.00 calc . . .
H(523) H -0.5331 -0.3336 -0.0646 0.0795 Uiso 1.00 calc . . .
H(1111) H -0.3623 0.2486 -0.2146 0.0564 Uiso 1.00 calc . . .
H(1112) H -0.4843 0.2260 -0.2106 0.0564 Uiso 1.00 calc . . .
H(1121) H -0.4199 0.3787 -0.2485 0.0567 Uiso 1.00 calc . . .
H(1122) H -0.3225 0.4236 -0.1550 0.0567 Uiso 1.00 calc . . .
H(1123) H -0.4432 0.4022 -0.1476 0.0567 Uiso 1.00 calc . . .
H(1211) H -0.2307 0.1633 0.1236 0.0214 Uiso 1.00 calc . . .
H(1212) H -0.3499 0.0811 0.0961 0.0214 Uiso 1.00 calc . . .
H(1221) H -0.2743 0.2715 0.2409 0.0250 Uiso 1.00 calc . . .
H(1222) H -0.3941 0.1903 0.2129 0.0250 Uiso 1.00 calc . . .
H(1223) H -0.2949 0.1648 0.2616 0.0250 Uiso 1.00 calc . . .
H(2111) H -0.1014 -0.3040 0.0044 0.0266 Uiso 1.00 calc . . .
H(2112) H -0.2207 -0.3847 -0.0451 0.0266 Uiso 1.00 calc . . .
H(2121) H -0.0450 -0.4351 0.0426 0.0333 Uiso 1.00 calc . . .
H(2122) H -0.1642 -0.5161 -0.0072 0.0333 Uiso 1.00 calc . . .
H(2123) H -0.1417 -0.4290 0.0876 0.0333 Uiso 1.00 calc . . .
H(3111) H 0.2077 0.2110 -0.2606 0.0457 Uiso 1.00 calc . . .
H(3112) H 0.1714 0.1331 -0.3637 0.0457 Uiso 1.00 calc . . .
H(3121) H 0.3543 0.2317 -0.3281 0.0496 Uiso 1.00 calc . . .
H(3122) H 0.2891 0.2575 -0.4126 0.0496 Uiso 1.00 calc . . .
H(3123) H 0.3274 0.3327 -0.3080 0.0496 Uiso 1.00 calc . . .
H(3211) H -0.1988 0.2663 -0.4758 0.0270 Uiso 1.00 calc . . .
H(3212) H -0.2161 0.1753 -0.4299 0.0270 Uiso 1.00 calc . . .
H(3221) H -0.1792 0.3797 -0.3280 0.0328 Uiso 1.00 calc . . .
H(3222) H -0.2932 0.2888 -0.3591 0.0328 Uiso 1.00 calc . . .
H(3223) H -0.1957 0.2889 -0.2817 0.0328 Uiso 1.00 calc . . .

loop_
_atom_site_aniso_label
_atom_site_aniso_U_11
_atom_site_aniso_U_22
_atom_site_aniso_U_33
_atom_site_aniso_U_12
_atom_site_aniso_U_13
_atom_site_aniso_U_23
W(1) 0.00896(8) 0.00970(8) 0.00939(8) 0.00381(6) 0.00148(5) 0.00301(5)
W(2) 0.00850(8) 0.00872(8) 0.01031(8) 0.00308(6) 0.00110(5) 0.00350(5)
W(3) 0.00755(8) 0.00914(8) 0.01011(8) 0.00304(6) 0.00119(5) 0.00359(5)
S(1) 0.0103(4) 0.0114(4) 0.0113(4) 0.0037(3) -0.0005(3) 0.0034(3)
S(2) 0.0086(4) 0.0122(4) 0.0127(4) 0.0030(3) 0.0022(3) 0.0046(3)
S(3) 0.0108(4) 0.0115(4) 0.0123(4) 0.0045(3) 0.0030(3) 0.0038(3)
S(4) 0.0096(4) 0.0103(4) 0.0107(3) 0.0034(3) 0.0008(3) 0.0034(3)
S(11) 0.0126(4) 0.0178(4) 0.0188(4) 0.0070(3) 0.0040(3) 0.0036(3)
S(12) 0.0135(4) 0.0121(4) 0.0168(4) 0.0047(3) 0.0042(3) 0.0024(3)
S(21) 0.0165(4) 0.0107(4) 0.0169(4) 0.0042(3) 0.0026(3) 0.0041(3)
S(22) 0.0113(4) 0.0155(4) 0.0209(4) 0.0057(3) 0.0010(3) 0.0090(3)
S(31) 0.0156(4) 0.0172(4) 0.0143(4) 0.0072(3) 0.0049(3) 0.0065(3)
S(32) 0.0167(4) 0.0116(4) 0.0150(4) 0.0019(3) 0.0033(3) 0.0045(3)
P(1) 0.0153(4) 0.0156(4) 0.0140(4) 0.0084(3) 0.0034(3) 0.0037(3)
P(2) 0.0182(4) 0.0136(4) 0.0169(4) 0.0088(3) 0.0059(3) 0.0080(3)
P(3) 0.0133(4) 0.0151(4) 0.0190(4) 0.0057(3) 0.0061(3) 0.0098(3)
O(1) 0.013(1) 0.020(1) 0.032(2) 0.001(1) 0.002(1) -0.002(1)
O(2) 0.018(1) 0.018(1) 0.025(1) 0.008(1) 0.001(1) -0.002(1)
O(3) 0.032(2) 0.027(1) 0.015(1) -0.003(1) -0.007(1) 0.008(1)
O(4) 0.022(1) 0.021(1) 0.016(1) -0.003(1) -0.004(1) 0.008(1)
O(5) 0.012(1) 0.023(1) 0.035(2) 0.009(1) 0.006(1) 0.005(1)
O(6) 0.010(1) 0.014(1) 0.019(1) 0.0057(9) 0.0019(9) 0.0050(9)
O(7) 0.025(1) 0.016(1) 0.029(1) 0.007(1) 0.008(1) 0.004(1)
O(8) 0.030(2) 0.012(1) 0.040(2) 0.008(1) 0.022(1) 0.006(1)
O(11) 0.027(1) 0.019(1) 0.022(1) 0.015(1) 0.005(1) 0.006(1)
O(12) 0.022(1) 0.023(1) 0.016(1) 0.013(1) 0.006(1) 0.006(1)
O(21) 0.031(1) 0.019(1) 0.022(1) 0.014(1) 0.010(1) 0.013(1)
O(22) 0.036(2) 0.028(1) 0.027(1) 0.023(1) 0.018(1) 0.013(1)
O(31) 0.014(1) 0.024(1) 0.029(1) 0.008(1) 0.010(1) 0.015(1)
O(32) 0.017(1) 0.022(1) 0.029(1) 0.010(1) 0.008(1) 0.016(1)
O(41) 0.018(1) 0.017(1) 0.010(1) 0.0079(10) 0.0028(9) 0.0052(9)
O(42) 0.015(1) 0.015(1) 0.012(1) 0.0052(9) 0.0023(9) 0.0049(9)
N(51) 0.055(4) 0.086(4) 0.085(5) 0.010(3) 0.023(3) 0.018(4)
C(1) 0.009(1) 0.014(1) 0.014(1) 0.004(1) 0.000(1) 0.005(1)
C(2) 0.007(1) 0.016(1) 0.010(1) 0.005(1) -0.001(1) 0.005(1)
C(3) 0.012(1) 0.018(2) 0.016(2) 0.007(1) 0.006(1) 0.008(1)
C(4) 0.019(2) 0.016(2) 0.024(2) 0.008(1) 0.011(1) 0.009(1)
C(5) 0.016(1) 0.012(1) 0.014(2) 0.002(1) 0.003(1) 0.006(1)
C(6) 0.026(2) 0.015(2) 0.025(2) 0.007(1) -0.002(2) -0.003(1)
C(7) 0.010(1) 0.017(1) 0.012(1) 0.006(1) 0.000(1) 0.006(1)
C(8) 0.025(2) 0.028(2) 0.018(2) 0.004(2) 0.003(2) 0.012(2)
C(9) 0.016(1) 0.019(2) 0.017(2) 0.009(1) 0.007(1) 0.008(1)
C(10) 0.029(2) 0.013(2) 0.022(2) 0.009(1) 0.015(1) 0.008(1)
C(11) 0.035(2) 0.012(2) 0.057(3) 0.006(1) 0.027(2) 0.006(2)
C(41) 0.011(1) 0.015(1) 0.016(1) 0.003(1) 0.002(1) 0.005(1)
C(42) 0.022(2) 0.020(2) 0.018(2) 0.006(1) 0.006(1) 0.009(1)
C(51) 0.044(3) 0.075(3) 0.059(4) 0.030(3) 0.024(3) 0.006(3)
C(52) 0.075(5) 0.064(4) 0.081(5) 0.044(3) 0.038(4) 0.020(4)
C(111) 0.083(4) 0.055(3) 0.026(2) 0.047(3) 0.016(3) 0.024(2)
C(112) 0.063(4) 0.041(3) 0.035(3) 0.018(3) -0.002(2) 0.021(2)
C(121) 0.018(2) 0.022(2) 0.018(2) 0.011(1) 0.007(1) 0.008(1)
C(122) 0.020(2) 0.025(2) 0.019(2) 0.008(1) 0.008(1) 0.006(1)
C(211) 0.029(2) 0.023(2) 0.016(2) 0.008(2) 0.007(1) 0.010(1)
C(212) 0.037(2) 0.024(2) 0.023(2) 0.009(2) 0.005(2) 0.014(2)
C(221) 0.042(3) 0.047(3) 0.128(6) 0.036(3) 0.062(4) 0.053(4)
C(311) 0.020(2) 0.046(3) 0.066(3) 0.020(2) 0.015(2) 0.037(3)
C(312) 0.022(2) 0.059(3) 0.051(3) 0.018(2) 0.012(2) 0.026(3)
C(321) 0.020(2) 0.021(2) 0.033(2) 0.011(1) 0.005(2) 0.015(2)
C(322) 0.021(2) 0.029(2) 0.037(2) 0.013(2) 0.008(2) 0.013(2)

loop_
_atom_type_symbol
_atom_type_description
_atom_type_scat_dispersion_real
_atom_type_scat_dispersion_imag
_atom_type_scat_source
C C 0.003 0.002
;International Tables for Crystallography
(1992, Vol. C, Tables 4.2.6.8 and 6.1.1.1)
;
H H 0.000 0.000
;International Tables for Crystallography
(1992, Vol. C, Table 6.1.1.2)
;
N N 0.006 0.003
;International Tables for Crystallography
(1992, Vol. C, Tables 4.2.6.8 and 6.1.1.1)
;
O O 0.011 0.006
;International Tables for Crystallography
(1992, Vol. C, Tables 4.2.6.8 and 6.1.1.1)
;
P P 0.102 0.094
;International Tables for Crystallography
(1992, Vol. C, Tables 4.2.6.8 and 6.1.1.1)
;
S S 0.125 0.123
;International Tables for Crystallography
(1992, Vol. C, Tables 4.2.6.8 and 6.1.1.1)
;
W W -0.849 6.872
;International Tables for Crystallography
(1992, Vol. C, Tables 4.2.6.8 and 6.1.1.1)
;

loop_
_geom_angle_atom_site_label_1
_geom_angle_atom_site_label_2
_geom_angle_atom_site_label_3
_geom_angle
_geom_angle_site_symmetry_1
_geom_angle_site_symmetry_2
_geom_angle_site_symmetry_3
_geom_angle_publ_flag
W(2) W(1) W(3) 59.987(6) . . . yes
W(2) W(1) S(1) 55.85(2) . . . yes
W(2) W(1) S(2) 57.49(2) . . . yes
W(2) W(1) S(4) 98.92(2) . . . yes
W(2) W(1) S(11) 139.63(2) . . . yes
W(2) W(1) S(12) 140.19(2) . . . yes
W(2) W(1) O(41) 85.07(7) . . . yes
W(3) W(1) S(1) 54.75(2) . . . yes
W(3) W(1) S(2) 95.91(2) . . . yes
W(3) W(1) S(4) 56.30(2) . . . yes
W(3) W(1) S(11) 144.72(2) . . . yes
W(3) W(1) S(12) 98.38(2) . . . yes
W(3) W(1) O(41) 135.30(7) . . . yes
S(1) W(1) S(2) 113.08(3) . . . yes
S(1) W(1) S(4) 109.79(3) . . . yes
S(1) W(1) S(11) 155.16(3) . . . yes
S(1) W(1) S(12) 84.35(3) . . . yes
S(1) W(1) O(41) 83.37(8) . . . yes
S(2) W(1) S(4) 85.07(3) . . . yes
S(2) W(1) S(11) 84.10(3) . . . yes
S(2) W(1) S(12) 161.92(3) . . . yes
S(2) W(1) O(41) 86.07(7) . . . yes
S(4) W(1) S(11) 88.70(3) . . . yes
S(4) W(1) S(12) 93.69(3) . . . yes
S(4) W(1) O(41) 166.27(8) . . . yes
S(11) W(1) S(12) 77.83(3) . . . yes
S(11) W(1) O(41) 79.97(7) . . . yes
S(12) W(1) O(41) 91.47(7) . . . yes
W(1) W(2) W(3) 61.423(7) . . . yes
W(1) W(2) S(1) 55.78(2) . . . yes
W(1) W(2) S(2) 56.13(2) . . . yes
W(1) W(2) S(3) 103.19(2) . . . yes
W(1) W(2) S(21) 138.73(2) . . . yes
W(1) W(2) S(22) 138.11(2) . . . yes
W(1) W(2) O(42) 83.96(7) . . . yes
W(3) W(2) S(1) 55.30(2) . . . yes
W(3) W(2) S(2) 96.01(2) . . . yes
W(3) W(2) S(3) 55.86(2) . . . yes
W(3) W(2) S(21) 141.11(2) . . . yes
W(3) W(2) S(22) 103.30(2) . . . yes
W(3) W(2) O(42) 137.15(7) . . . yes
S(1) W(2) S(2) 111.66(3) . . . yes
S(1) W(2) S(3) 108.80(3) . . . yes
S(1) W(2) S(21) 158.24(3) . . . yes
S(1) W(2) S(22) 83.02(3) . . . yes
S(1) W(2) O(42) 85.13(7) . . . yes
S(2) W(2) S(3) 91.05(3) . . . yes
S(2) W(2) S(21) 83.79(3) . . . yes
S(2) W(2) S(22) 160.32(3) . . . yes
S(2) W(2) O(42) 83.00(7) . . . yes
S(3) W(2) S(21) 85.26(3) . . . yes
S(3) W(2) S(22) 96.57(3) . . . yes
S(3) W(2) O(42) 166.07(7) . . . yes
S(21) W(2) S(22) 78.81(3) . . . yes
S(21) W(2) O(42) 81.59(7) . . . yes
S(22) W(2) O(42) 85.40(7) . . . yes
W(1) W(3) W(2) 58.590(5) . . . yes
W(1) W(3) S(1) 54.63(2) . . . yes
W(1) W(3) S(3) 101.93(2) . . . yes
W(1) W(3) S(4) 54.70(2) . . . yes
W(1) W(3) S(31) 139.99(2) . . . yes
W(1) W(3) S(32) 97.85(2) . . . yes
W(1) W(3) O(6) 138.62(7) . . . yes
W(2) W(3) S(1) 55.24(2) . . . yes
W(2) W(3) S(3) 57.11(2) . . . yes
W(2) W(3) S(4) 96.72(2) . . . yes
W(2) W(3) S(31) 139.31(2) . . . yes
W(2) W(3) S(32) 141.96(2) . . . yes
W(2) W(3) O(6) 92.89(7) . . . yes
S(1) W(3) S(3) 109.94(3) . . . yes
S(1) W(3) S(4) 108.10(3) . . . yes
S(1) W(3) S(31) 160.29(3) . . . yes
S(1) W(3) S(32) 86.98(3) . . . yes
S(1) W(3) O(6) 84.97(8) . . . yes
S(3) W(3) S(4) 95.34(3) . . . yes
S(3) W(3) S(31) 82.21(3) . . . yes
S(3) W(3) S(32) 159.12(3) . . . yes
S(3) W(3) O(6) 82.16(7) . . . yes
S(4) W(3) S(31) 85.37(3) . . . yes
S(4) W(3) S(32) 90.63(3) . . . yes
S(4) W(3) O(6) 166.68(8) . . . yes
S(31) W(3) S(32) 78.34(3) . . . yes
S(31) W(3) O(6) 81.33(8) . . . yes
S(32) W(3) O(6) 87.43(7) . . . yes
W(1) S(1) W(2) 68.37(2) . . . yes
W(1) S(1) W(3) 70.61(2) . . . yes
W(2) S(1) W(3) 69.45(2) . . . yes
W(1) S(2) W(2) 66.39(2) . . . yes
W(1) S(2) C(1) 104.8(1) . . . yes
W(2) S(2) C(1) 110.2(1) . . . yes
W(2) S(3) W(3) 67.04(2) . . . yes
W(2) S(3) C(3) 106.3(1) . . . yes
W(3) S(3) C(3) 97.5(1) . . . yes
W(1) S(4) W(3) 69.00(2) . . . yes
W(1) S(4) C(2) 105.9(1) . . . yes
W(3) S(4) C(2) 107.0(1) . . . yes
W(1) S(11) P(1) 86.83(4) . . . yes
W(1) S(12) P(1) 88.65(4) . . . yes
W(2) S(21) P(2) 86.19(4) . . . yes
W(2) S(22) P(2) 87.98(4) . . . yes
W(3) S(31) P(3) 86.88(4) . . . yes
W(3) S(32) P(3) 89.08(4) . . . yes
S(11) P(1) S(12) 105.81(6) . . . yes
S(11) P(1) O(11) 113.6(1) . . . yes
S(11) P(1) O(12) 115.1(1) . . . yes
S(12) P(1) O(11) 114.3(1) . . . yes
S(12) P(1) O(12) 111.5(1) . . . yes
O(11) P(1) O(12) 96.7(2) . . . yes
S(21) P(2) S(22) 107.01(6) . . . yes
S(21) P(2) O(21) 113.6(1) . . . yes
S(21) P(2) O(22) 110.4(1) . . . yes
S(22) P(2) O(21) 111.7(1) . . . yes
S(22) P(2) O(22) 113.4(1) . . . yes
O(21) P(2) O(22) 100.9(2) . . . yes
S(31) P(3) S(32) 105.70(5) . . . yes
S(31) P(3) O(31) 114.8(1) . . . yes
S(31) P(3) O(32) 113.9(1) . . . yes
S(32) P(3) O(31) 111.4(1) . . . yes
S(32) P(3) O(32) 113.7(1) . . . yes
O(31) P(3) O(32) 97.4(1) . . . yes
C(5) O(2) C(6) 114.9(3) . . . yes
C(7) O(4) C(8) 117.1(3) . . . yes
W(3) O(6) C(9) 125.1(2) . . . yes
C(10) O(8) C(11) 113.7(3) . . . yes
P(1) O(11) C(111) 119.2(3) . . . yes
P(1) O(12) C(121) 121.2(2) . . . yes
P(2) O(21) C(211) 121.0(2) . . . yes
P(2) O(22) C(221) 120.9(4) . . . yes
P(3) O(31) C(311) 119.4(3) . . . yes
P(3) O(32) C(321) 120.8(2) . . . yes
W(1) O(41) C(41) 122.8(2) . . . yes
W(2) O(42) C(41) 124.1(2) . . . yes
S(2) C(1) C(2) 122.2(3) . . . yes
S(2) C(1) C(5) 113.3(2) . . . yes
C(2) C(1) C(5) 124.4(3) . . . yes
S(4) C(2) C(1) 122.0(3) . . . yes
S(4) C(2) C(7) 118.1(3) . . . yes
C(1) C(2) C(7) 119.9(3) . . . yes
S(3) C(3) C(4) 123.1(3) . . . yes
S(3) C(3) C(9) 118.0(3) . . . yes
C(4) C(3) C(9) 118.9(3) . . . yes
C(3) C(4) C(10) 125.8(4) . . . yes
O(1) C(5) O(2) 126.4(3) . . . yes
O(1) C(5) C(1) 121.6(3) . . . yes
O(2) C(5) C(1) 112.0(3) . . . yes
O(3) C(7) O(4) 124.5(3) . . . yes
O(3) C(7) C(2) 124.3(3) . . . yes
O(4) C(7) C(2) 111.2(3) . . . yes
O(5) C(9) O(6) 124.1(4) . . . yes
O(5) C(9) C(3) 119.8(3) . . . yes
O(6) C(9) C(3) 116.1(3) . . . yes
O(7) C(10) O(8) 124.1(4) . . . yes
O(7) C(10) C(4) 126.8(4) . . . yes
O(8) C(10) C(4) 109.1(3) . . . yes
O(41) C(41) O(42) 123.9(3) . . . yes
O(41) C(41) C(42) 117.8(3) . . . yes
O(42) C(41) C(42) 118.4(3) . . . yes
N(51) C(51) C(52) 178.4(9) . . . yes
O(11) C(111) C(112) 108.3(5) . . . yes
O(12) C(121) C(122) 107.2(3) . . . yes
O(21) C(211) C(212) 106.7(3) . . . yes
O(22) C(221) C(222a 115.6(6) . . . yes
O(22) C(221) C(222b 116.2(5) . . . yes
C(222a C(221) C(222b 35.2(5) . . . yes
C(221) C(222a C(222b 64.7(9) . . . yes
C(221) C(222b C(222a 80.1(10) . . . yes
O(31) C(311) C(312) 109.6(4) . . . yes
O(32) C(321) C(322) 111.2(3) . . . yes

loop_
_geom_bond_atom_site_label_1
_geom_bond_atom_site_label_2
_geom_bond_distance
_geom_bond_site_symmetry_1
_geom_bond_site_symmetry_2
_geom_bond_publ_flag
W(1) W(2) 2.6509(2) . . yes
W(1) W(3) 2.7276(3) . . yes
W(1) S(1) 2.358(1) . . yes
W(1) S(2) 2.4021(8) . . yes
W(1) S(4) 2.3845(8) . . yes
W(1) S(11) 2.579(1) . . yes
W(1) S(12) 2.5008(9) . . yes
W(1) O(41) 2.135(3) . . yes
W(2) W(3) 2.6895(2) . . yes
W(2) S(1) 2.3598(8) . . yes
W(2) S(2) 2.440(1) . . yes
W(2) S(3) 2.4527(9) . . yes
W(2) S(21) 2.5759(9) . . yes
W(2) S(22) 2.488(1) . . yes
W(2) O(42) 2.135(3) . . yes
W(3) S(1) 2.3615(8) . . yes
W(3) S(3) 2.4175(9) . . yes
W(3) S(4) 2.4308(9) . . yes
W(3) S(31) 2.5812(9) . . yes
W(3) S(32) 2.4772(9) . . yes
W(3) O(6) 2.073(3) . . yes
S(2) C(1) 1.809(4) . . yes
S(3) C(3) 1.790(4) . . yes
S(4) C(2) 1.789(4) . . yes
S(11) P(1) 1.992(1) . . yes
S(12) P(1) 2.009(1) . . yes
S(21) P(2) 1.985(1) . . yes
S(22) P(2) 2.014(1) . . yes
S(31) P(3) 1.989(1) . . yes
S(32) P(3) 2.021(1) . . yes
P(1) O(11) 1.583(3) . . yes
P(1) O(12) 1.575(3) . . yes
P(2) O(21) 1.578(3) . . yes
P(2) O(22) 1.575(3) . . yes
P(3) O(31) 1.573(3) . . yes
P(3) O(32) 1.571(3) . . yes
O(1) C(5) 1.208(5) . . yes
O(2) C(5) 1.318(5) . . yes
O(2) C(6) 1.462(5) . . yes
O(3) C(7) 1.210(5) . . yes
O(4) C(7) 1.330(4) . . yes
O(4) C(8) 1.452(5) . . yes
O(5) C(9) 1.224(5) . . yes
O(6) C(9) 1.298(4) . . yes
O(7) C(10) 1.206(5) . . yes
O(8) C(10) 1.347(5) . . yes
O(8) C(11) 1.444(5) . . yes
O(11) C(111) 1.465(6) . . yes
O(12) C(121) 1.476(4) . . yes
O(21) C(211) 1.468(5) . . yes
O(22) C(221) 1.469(6) . . yes
O(31) C(311) 1.474(5) . . yes
O(32) C(321) 1.470(5) . . yes
O(41) C(41) 1.273(4) . . yes
O(42) C(41) 1.272(5) . . yes
N(51) C(51) 1.15(1) . . yes
C(1) C(2) 1.325(5) . . yes
C(1) C(5) 1.498(5) . . yes
C(2) C(7) 1.498(4) . . yes
C(3) C(4) 1.336(5) . . yes
C(3) C(9) 1.519(5) . . yes
C(4) C(10) 1.485(5) . . yes
C(41) C(42) 1.508(5) . . yes
C(51) C(52) 1.42(1) . . yes
C(111) C(112) 1.475(8) . . yes
C(121) C(122) 1.502(5) . . yes
C(211) C(212) 1.513(6) . . yes
C(221) C(222a 1.48(1) . . yes
C(221) C(222b 1.36(1) . . yes
C(222a C(222b 0.86(1) . . yes
C(311) C(312) 1.465(7) . . yes
C(321) C(322) 1.506(7) . . yes

loop_
_geom_contact_atom_site_label_1
_geom_contact_atom_site_label_2
_geom_contact_distance
_geom_contact_site_symmetry_1
_geom_contact_site_symmetry_2
_geom_contact_publ_flag
W(1) W(2) 2.6509(2) . . ?
W(1) W(3) 2.7276(3) . . ?
W(1) S(11) 2.579(1) . . ?
W(1) S(12) 2.5008(9) . . ?
W(2) W(3) 2.6895(2) . . ?
W(2) S(21) 2.5759(9) . . ?
W(3) S(31) 2.5812(9) . . ?
S(1) S(1) 3.495(2) . 2_555 ?
S(21) C(6) 3.558(4) . 2_444 ?
S(32) C(212) 3.540(5) . 2_555 ?
O(1) C(11) 3.059(5) . 2_444 ?
O(1) C(321) 3.379(5) . 2_454 ?
O(1) C(322) 3.515(6) . 2_454 ?
O(1) C(122) 3.543(5) . 2_455 ?
O(3) C(312) 3.482(7) . 2_554 ?
O(3) O(4) 3.511(5) . 2_454 ?
O(3) C(111) 3.574(6) . 2_454 ?
O(4) C(7) 3.342(5) . 2_454 ?
O(4) O(4) 3.519(7) . 2_454 ?
O(5) C(8) 3.430(5) . 2_554 ?
O(5) C(122) 3.479(5) . 2_555 ?
O(6) C(42) 3.343(5) . 2_555 ?
O(7) C(312) 3.324(6) . 2_554 ?
O(7) O(31) 3.430(4) . 2_554 ?
O(7) C(6) 3.536(6) . 2_444 ?
O(8) O(8) 3.381(6) . 2_544 ?
O(8) O(32) 3.383(4) . 2_554 ?
O(8) C(11) 3.513(6) . 2_544 ?
O(8) C(222a 3.52(1) . 2_544 ?
O(11) C(52) 3.541(8) . 2_455 ?
O(12) C(52) 3.541(8) . 2_455 ?
O(31) C(10) 3.182(5) . 2_554 ?
O(31) C(4) 3.217(5) . 2_554 ?
O(32) C(222a 3.20(1) . 1_565 ?
O(32) C(4) 3.223(5) . 2_554 ?
O(32) C(10) 3.548(5) . 2_554 ?
N(51) C(51) 3.46(1) . 2_445 ?
N(51) C(212) 3.469(9) . 2_445 ?
N(51) C(52) 3.57(1) . 2_445 ?
C(2) C(8) 3.506(6) . 2_454 ?
C(6) C(6) 3.402(9) . 2_444 ?
C(11) C(222a 3.49(1) . 2_544 ?
C(51) C(51) 3.53(2) . 2_445 ?
C(212) C(222b 3.352(10) . 2_545 ?

loop_
_geom_torsion_atom_site_label_1
_geom_torsion_atom_site_label_2
_geom_torsion_atom_site_label_3
_geom_torsion_atom_site_label_4
_geom_torsion
_geom_torsion_site_symmetry_1
_geom_torsion_site_symmetry_2
_geom_torsion_site_symmetry_3
_geom_torsion_site_symmetry_4
_geom_torsion_publ_flag
W(1) W(2) W(3) S(1) 66.31(3) . . . . yes
W(1) W(2) W(3) S(3) -133.11(3) . . . . yes
W(1) W(2) W(3) S(4) -41.09(2) . . . . yes
W(1) W(2) W(3) S(31) -131.79(3) . . . . yes
W(1) W(2) W(3) S(32) 58.63(4) . . . . yes
W(1) W(2) W(3) O(6) 148.15(7) . . . . yes
W(1) W(2) S(1) W(3) -76.54(2) . . . . yes
W(1) W(2) S(2) C(1) 97.8(1) . . . . yes
W(1) W(2) S(3) W(3) 41.18(2) . . . . yes
W(1) W(2) S(3) C(3) 132.5(1) . . . . yes
W(1) W(2) S(21) P(2) -157.98(3) . . . . yes
W(1) W(2) S(22) P(2) 158.26(3) . . . . yes
W(1) W(2) O(42) C(41) -4.7(3) . . . . yes
W(1) W(3) W(2) S(1) -66.31(3) . . . . yes
W(1) W(3) W(2) S(2) 45.93(2) . . . . yes
W(1) W(3) W(2) S(3) 133.11(3) . . . . yes
W(1) W(3) W(2) S(21) 133.48(3) . . . . yes
W(1) W(3) W(2) S(22) -137.93(2) . . . . yes
W(1) W(3) W(2) O(42) -40.2(1) . . . . yes
W(1) W(3) S(1) W(2) 73.42(2) . . . . yes
W(1) W(3) S(3) W(2) -39.55(2) . . . . yes
W(1) W(3) S(3) C(3) -144.2(1) . . . . yes
W(1) W(3) S(4) C(2) -101.0(1) . . . . yes
W(1) W(3) S(31) P(3) 87.84(5) . . . . yes
W(1) W(3) S(32) P(3) -139.05(4) . . . . yes
W(1) W(3) O(6) C(9) 110.4(3) . . . . yes
W(1) S(1) W(2) W(3) 76.54(2) . . . . yes
W(1) S(1) W(2) S(2) -5.53(3) . . . . yes
W(1) S(1) W(2) S(3) 93.45(3) . . . . yes
W(1) S(1) W(2) S(21) -138.44(7) . . . . yes
W(1) S(1) W(2) S(22) -171.96(3) . . . . yes
W(1) S(1) W(2) O(42) -86.01(7) . . . . yes
W(1) S(1) W(3) W(2) -73.42(2) . . . . yes
W(1) S(1) W(3) S(3) -90.70(3) . . . . yes
W(1) S(1) W(3) S(4) 12.17(3) . . . . yes
W(1) S(1) W(3) S(31) 143.50(8) . . . . yes
W(1) S(1) W(3) S(32) 101.85(3) . . . . yes
W(1) S(1) W(3) O(6) -170.47(7) . . . . yes
W(1) S(2) W(2) W(3) -49.46(2) . . . . yes
W(1) S(2) W(2) S(1) 5.51(3) . . . . yes
W(1) S(2) W(2) S(3) -105.23(2) . . . . yes
W(1) S(2) W(2) S(21) 169.66(3) . . . . yes
W(1) S(2) W(2) S(22) 141.75(8) . . . . yes
W(1) S(2) W(2) O(42) 87.41(7) . . . . yes
W(1) S(2) C(1) C(2) 2.1(3) . . . . yes
W(1) S(2) C(1) C(5) -173.3(2) . . . . yes
W(1) S(4) W(3) W(2) 43.41(2) . . . . yes
W(1) S(4) W(3) S(1) -12.16(3) . . . . yes
W(1) S(4) W(3) S(3) 100.85(2) . . . . yes
W(1) S(4) W(3) S(31) -177.44(3) . . . . yes
W(1) S(4) W(3) S(32) -99.19(3) . . . . yes
W(1) S(4) W(3) O(6) 179.3(3) . . . . yes
W(1) S(4) C(2) C(1) -1.5(3) . . . . yes
W(1) S(4) C(2) C(7) 180.0(2) . . . . yes
W(1) S(11) P(1) S(12) 7.92(5) . . . . yes
W(1) S(11) P(1) O(11) 134.1(1) . . . . yes
W(1) S(11) P(1) O(12) -115.7(1) . . . . yes
W(1) S(12) P(1) S(11) -8.16(5) . . . . yes
W(1) S(12) P(1) O(11) -133.9(1) . . . . yes
W(1) S(12) P(1) O(12) 117.7(1) . . . . yes
W(1) O(41) C(41) O(42) -0.1(5) . . . . yes
W(1) O(41) C(41) C(42) 179.9(2) . . . . yes
W(2) W(1) W(3) S(1) -67.31(3) . . . . yes
W(2) W(1) W(3) S(3) 38.79(2) . . . . yes
W(2) W(1) W(3) S(4) 126.90(2) . . . . yes
W(2) W(1) W(3) S(31) 130.87(3) . . . . yes
W(2) W(1) W(3) S(32) -147.92(2) . . . . yes
W(2) W(1) W(3) O(6) -52.9(1) . . . . yes
W(2) W(1) S(1) W(3) 74.89(2) . . . . yes
W(2) W(1) S(2) C(1) -106.0(1) . . . . yes
W(2) W(1) S(4) W(3) -44.50(2) . . . . yes
W(2) W(1) S(4) C(2) 57.9(1) . . . . yes
W(2) W(1) S(11) P(1) 157.40(3) . . . . yes
W(2) W(1) S(12) P(1) -157.27(3) . . . . yes
W(2) W(1) O(41) C(41) -2.7(3) . . . . yes
W(2) W(3) W(1) S(1) 67.31(3) . . . . yes
W(2) W(3) W(1) S(2) -46.85(2) . . . . yes
W(2) W(3) W(1) S(4) -126.90(2) . . . . yes
W(2) W(3) W(1) S(11) -134.99(4) . . . . yes
W(2) W(3) W(1) S(12) 144.25(2) . . . . yes
W(2) W(3) W(1) O(41) 43.5(1) . . . . yes
W(2) W(3) S(3) C(3) -104.6(1) . . . . yes
W(2) W(3) S(4) C(2) -57.6(1) . . . . yes
W(2) W(3) S(31) P(3) -173.98(3) . . . . yes
W(2) W(3) S(32) P(3) 173.59(3) . . . . yes
W(2) W(3) O(6) C(9) 67.5(3) . . . . yes
W(2) S(1) W(1) W(3) -74.89(2) . . . . yes
W(2) S(1) W(1) S(2) 5.68(3) . . . . yes
W(2) S(1) W(1) S(4) -87.42(3) . . . . yes
W(2) S(1) W(1) S(11) 136.56(6) . . . . yes
W(2) S(1) W(1) S(12) -179.32(3) . . . . yes
W(2) S(1) W(1) O(41) 88.53(7) . . . . yes
W(2) S(1) W(3) S(3) -17.28(3) . . . . yes
W(2) S(1) W(3) S(4) 85.59(3) . . . . yes
W(2) S(1) W(3) S(31) -143.08(8) . . . . yes
W(2) S(1) W(3) S(32) 175.27(3) . . . . yes
W(2) S(1) W(3) O(6) -97.05(7) . . . . yes
W(2) S(2) W(1) W(3) 48.52(2) . . . . yes
W(2) S(2) W(1) S(1) -5.57(3) . . . . yes
W(2) S(2) W(1) S(4) 103.86(3) . . . . yes
W(2) S(2) W(1) S(11) -166.95(3) . . . . yes
W(2) S(2) W(1) S(12) -169.34(8) . . . . yes
W(2) S(2) W(1) O(41) -86.65(7) . . . . yes
W(2) S(2) C(1) C(2) -67.8(3) . . . . yes
W(2) S(2) C(1) C(5) 116.8(2) . . . . yes
W(2) S(3) W(3) S(1) 16.90(3) . . . . yes
W(2) S(3) W(3) S(4) -94.56(2) . . . . yes
W(2) S(3) W(3) S(31) -179.13(3) . . . . yes
W(2) S(3) W(3) S(32) 159.41(8) . . . . yes
W(2) S(3) W(3) O(6) 98.61(7) . . . . yes
W(2) S(3) C(3) C(4) 115.7(3) . . . . yes
W(2) S(3) C(3) C(9) -65.1(3) . . . . yes
W(2) S(21) P(2) S(22) 0.36(5) . . . . yes
W(2) S(21) P(2) O(21) 124.1(1) . . . . yes
W(2) S(21) P(2) O(22) -123.4(1) . . . . yes
W(2) S(22) P(2) S(21) -0.37(6) . . . . yes
W(2) S(22) P(2) O(21) -125.3(1) . . . . yes
W(2) S(22) P(2) O(22) 121.5(1) . . . . yes
W(2) O(42) C(41) O(41) 4.2(5) . . . . yes
W(2) O(42) C(41) C(42) -175.8(2) . . . . yes
W(3) W(1) W(2) S(1) 65.58(3) . . . . yes
W(3) W(1) W(2) S(2) -120.62(2) . . . . yes
W(3) W(1) W(2) S(3) -38.36(2) . . . . yes
W(3) W(1) W(2) S(21) -136.32(3) . . . . yes
W(3) W(1) W(2) S(22) 77.58(3) . . . . yes
W(3) W(1) W(2) O(42) 153.78(7) . . . . yes
W(3) W(1) S(2) C(1) -57.4(1) . . . . yes
W(3) W(1) S(4) C(2) 102.4(1) . . . . yes
W(3) W(1) S(11) P(1) -93.59(5) . . . . yes
W(3) W(1) S(12) P(1) 150.53(4) . . . . yes
W(3) W(1) O(41) C(41) -39.5(3) . . . . yes
W(3) W(2) W(1) S(1) -65.58(3) . . . . yes
W(3) W(2) W(1) S(2) 120.62(2) . . . . yes
W(3) W(2) W(1) S(4) 42.34(2) . . . . yes
W(3) W(2) W(1) S(11) 140.91(3) . . . . yes
W(3) W(2) W(1) S(12) -64.53(3) . . . . yes
W(3) W(2) W(1) O(41) -150.90(7) . . . . yes
W(3) W(2) S(2) C(1) 48.3(1) . . . . yes
W(3) W(2) S(3) C(3) 91.4(1) . . . . yes
W(3) W(2) S(21) P(2) 97.08(4) . . . . yes
W(3) W(2) S(22) P(2) -139.95(4) . . . . yes
W(3) W(2) O(42) C(41) 30.1(3) . . . . yes
W(3) S(1) W(1) S(2) 80.56(3) . . . . yes
W(3) S(1) W(1) S(4) -12.54(3) . . . . yes
W(3) S(1) W(1) S(11) -148.55(6) . . . . yes
W(3) S(1) W(1) S(12) -104.44(3) . . . . yes
W(3) S(1) W(1) O(41) 163.41(7) . . . . yes
W(3) S(1) W(2) S(2) -82.07(3) . . . . yes
W(3) S(1) W(2) S(3) 16.90(3) . . . . yes
W(3) S(1) W(2) S(21) 145.02(7) . . . . yes
W(3) S(1) W(2) S(22) 111.50(3) . . . . yes
W(3) S(1) W(2) O(42) -162.55(7) . . . . yes
W(3) S(3) W(2) S(1) -16.79(3) . . . . yes
W(3) S(3) W(2) S(2) 96.55(2) . . . . yes
W(3) S(3) W(2) S(21) -179.77(3) . . . . yes
W(3) S(3) W(2) S(22) -101.63(3) . . . . yes
W(3) S(3) W(2) O(42) 160.9(3) . . . . yes
W(3) S(3) C(3) C(4) -176.1(3) . . . . yes
W(3) S(3) C(3) C(9) 3.1(3) . . . . yes
W(3) S(4) W(1) S(1) 12.30(3) . . . . yes
W(3) S(4) W(1) S(2) -100.47(3) . . . . yes
W(3) S(4) W(1) S(11) 175.34(3) . . . . yes
W(3) S(4) W(1) S(12) 97.62(3) . . . . yes
W(3) S(4) W(1) O(41) -150.5(3) . . . . yes
W(3) S(4) C(2) C(1) 70.9(3) . . . . yes
W(3) S(4) C(2) C(7) -107.6(3) . . . . yes
W(3) S(31) P(3) S(32) 0.64(5) . . . . yes
W(3) S(31) P(3) O(31) 123.9(1) . . . . yes
W(3) S(31) P(3) O(32) -125.0(1) . . . . yes
W(3) S(32) P(3) S(31) -0.67(5) . . . . yes
W(3) S(32) P(3) O(31) -126.0(1) . . . . yes
W(3) S(32) P(3) O(32) 125.1(1) . . . . yes
W(3) O(6) C(9) O(5) 169.9(3) . . . . yes
W(3) O(6) C(9) C(3) -12.0(4) . . . . yes
S(1) W(1) W(2) S(2) 173.81(3) . . . . yes
S(1) W(1) W(2) S(3) -103.93(3) . . . . yes
S(1) W(1) W(2) S(21) 158.11(4) . . . . yes
S(1) W(1) W(2) S(22) 12.00(4) . . . . yes
S(1) W(1) W(2) O(42) 88.20(7) . . . . yes
S(1) W(1) W(3) S(3) 106.10(3) . . . . yes
S(1) W(1) W(3) S(4) -165.79(4) . . . . yes
S(1) W(1) W(3) S(31) -161.81(4) . . . . yes
S(1) W(1) W(3) S(32) -80.61(3) . . . . yes
S(1) W(1) W(3) O(6) 14.5(1) . . . . yes
S(1) W(1) S(2) C(1) -111.5(1) . . . . yes
S(1) W(1) S(4) C(2) 114.8(1) . . . . yes
S(1) W(1) S(11) P(1) 38.87(9) . . . . yes
S(1) W(1) S(12) P(1) -156.40(4) . . . . yes
S(1) W(1) O(41) C(41) -58.8(3) . . . . yes
S(1) W(2) W(1) S(2) -173.81(3) . . . . yes
S(1) W(2) W(1) S(4) 107.92(3) . . . . yes
S(1) W(2) W(1) S(11) -153.51(4) . . . . yes
S(1) W(2) W(1) S(12) 1.05(4) . . . . yes
S(1) W(2) W(1) O(41) -85.32(8) . . . . yes
S(1) W(2) W(3) S(3) 160.57(4) . . . . yes
S(1) W(2) W(3) S(4) -107.40(3) . . . . yes
S(1) W(2) W(3) S(31) 161.90(4) . . . . yes
S(1) W(2) W(3) S(32) -7.69(5) . . . . yes
S(1) W(2) W(3) O(6) 81.84(8) . . . . yes
S(1) W(2) S(2) C(1) 103.3(1) . . . . yes
S(1) W(2) S(3) C(3) 74.6(1) . . . . yes
S(1) W(2) S(21) P(2) -34.3(1) . . . . yes
S(1) W(2) S(22) P(2) 168.24(5) . . . . yes
S(1) W(2) O(42) C(41) 51.3(3) . . . . yes
S(1) W(3) W(1) S(2) -114.17(3) . . . . yes
S(1) W(3) W(1) S(4) 165.79(4) . . . . yes
S(1) W(3) W(1) S(11) 157.70(4) . . . . yes
S(1) W(3) W(1) S(12) 76.94(3) . . . . yes
S(1) W(3) W(1) O(41) -23.8(1) . . . . yes
S(1) W(3) W(2) S(2) 112.24(3) . . . . yes
S(1) W(3) W(2) S(3) -160.57(4) . . . . yes
S(1) W(3) W(2) S(21) -160.21(4) . . . . yes
S(1) W(3) W(2) S(22) -71.61(4) . . . . yes
S(1) W(3) W(2) O(42) 26.1(1) . . . . yes
S(1) W(3) S(3) C(3) -87.7(1) . . . . yes
S(1) W(3) S(4) C(2) -113.1(1) . . . . yes
S(1) W(3) S(31) P(3) -43.2(1) . . . . yes
S(1) W(3) S(32) P(3) 167.27(4) . . . . yes
S(1) W(3) O(6) C(9) 122.2(3) . . . . yes
S(2) W(1) W(2) S(3) 82.26(3) . . . . yes
S(2) W(1) W(2) S(21) -15.70(4) . . . . yes
S(2) W(1) W(2) S(22) -161.80(4) . . . . yes
S(2) W(1) W(2) O(42) -85.60(7) . . . . yes
S(2) W(1) W(3) S(3) -8.06(3) . . . . yes
S(2) W(1) W(3) S(4) 80.04(3) . . . . yes
S(2) W(1) W(3) S(31) 84.02(4) . . . . yes
S(2) W(1) W(3) S(32) 165.23(3) . . . . yes
S(2) W(1) W(3) O(6) -99.7(1) . . . . yes
S(2) W(1) S(4) C(2) 2.0(1) . . . . yes
S(2) W(1) S(11) P(1) 174.50(4) . . . . yes
S(2) W(1) S(12) P(1) 8.6(1) . . . . yes
S(2) W(1) O(41) C(41) 55.0(3) . . . . yes
S(2) W(2) W(1) S(4) -78.28(3) . . . . yes
S(2) W(2) W(1) S(11) 20.29(4) . . . . yes
S(2) W(2) W(1) S(12) 174.86(4) . . . . yes
S(2) W(2) W(1) O(41) 88.48(8) . . . . yes
S(2) W(2) W(3) S(3) -87.18(3) . . . . yes
S(2) W(2) W(3) S(4) 4.84(3) . . . . yes
S(2) W(2) W(3) S(31) -85.86(4) . . . . yes
S(2) W(2) W(3) S(32) 104.56(4) . . . . yes
S(2) W(2) W(3) O(6) -165.92(8) . . . . yes
S(2) W(2) S(3) C(3) -172.1(1) . . . . yes
S(2) W(2) S(21) P(2) -171.04(4) . . . . yes
S(2) W(2) S(22) P(2) 28.6(1) . . . . yes
S(2) W(2) O(42) C(41) -61.2(3) . . . . yes
S(2) C(1) C(2) S(4) -0.5(5) . . . . yes
S(2) C(1) C(2) C(7) 178.1(3) . . . . yes
S(2) C(1) C(5) O(1) 84.7(4) . . . . yes
S(2) C(1) C(5) O(2) -93.9(3) . . . . yes
S(3) W(2) W(1) S(4) 3.98(3) . . . . yes
S(3) W(2) W(1) S(11) 102.55(4) . . . . yes
S(3) W(2) W(1) S(12) -102.88(4) . . . . yes
S(3) W(2) W(1) O(41) 170.74(8) . . . . yes
S(3) W(2) W(3) S(4) 92.03(3) . . . . yes
S(3) W(2) W(3) S(31) 1.32(4) . . . . yes
S(3) W(2) W(3) S(32) -168.26(4) . . . . yes
S(3) W(2) W(3) O(6) -78.73(8) . . . . yes
S(3) W(2) S(2) C(1) -7.4(1) . . . . yes
S(3) W(2) S(21) P(2) 97.38(4) . . . . yes
S(3) W(2) S(22) P(2) -83.54(4) . . . . yes
S(3) W(2) O(42) C(41) -126.5(3) . . . . yes
S(3) W(3) W(1) S(4) -88.10(3) . . . . yes
S(3) W(3) W(1) S(11) -96.20(4) . . . . yes
S(3) W(3) W(1) S(12) -176.96(3) . . . . yes
S(3) W(3) W(1) O(41) 82.3(1) . . . . yes
S(3) W(3) W(2) S(21) 0.36(4) . . . . yes
S(3) W(3) W(2) S(22) 88.96(3) . . . . yes
S(3) W(3) W(2) O(42) -173.4(1) . . . . yes
S(3) W(3) S(4) C(2) -0.1(1) . . . . yes
S(3) W(3) S(31) P(3) -172.86(4) . . . . yes
S(3) W(3) S(32) P(3) 22.2(1) . . . . yes
S(3) W(3) O(6) C(9) 11.3(3) . . . . yes
S(3) C(3) C(4) C(10) -6.7(6) . . . . yes
S(3) C(3) C(9) O(5) -177.4(3) . . . . yes
S(3) C(3) C(9) O(6) 4.3(4) . . . . yes
S(4) W(1) W(2) S(21) -93.98(4) . . . . yes
S(4) W(1) W(2) S(22) 119.92(4) . . . . yes
S(4) W(1) W(2) O(42) -163.88(7) . . . . yes
S(4) W(1) W(3) S(31) 3.98(4) . . . . yes
S(4) W(1) W(3) S(32) 85.18(3) . . . . yes
S(4) W(1) W(3) O(6) -179.8(1) . . . . yes
S(4) W(1) S(2) C(1) -2.1(1) . . . . yes
S(4) W(1) S(11) P(1) -100.32(4) . . . . yes
S(4) W(1) S(12) P(1) 94.06(4) . . . . yes
S(4) W(1) O(41) C(41) 104.9(4) . . . . yes
S(4) W(3) W(1) S(11) -8.09(4) . . . . yes
S(4) W(3) W(1) S(12) -88.85(3) . . . . yes
S(4) W(3) W(1) O(41) 170.4(1) . . . . yes
S(4) W(3) W(2) S(21) 92.39(4) . . . . yes
S(4) W(3) W(2) S(22) -179.01(3) . . . . yes
S(4) W(3) W(2) O(42) -81.3(1) . . . . yes
S(4) W(3) S(3) C(3) 160.8(1) . . . . yes
S(4) W(3) S(31) P(3) 91.09(4) . . . . yes
S(4) W(3) S(32) P(3) -84.63(4) . . . . yes
S(4) W(3) O(6) C(9) -68.7(5) . . . . yes
S(4) C(2) C(1) C(5) 174.5(3) . . . . yes
S(4) C(2) C(7) O(3) 179.4(3) . . . . yes
S(4) C(2) C(7) O(4) 1.2(4) . . . . yes
S(11) W(1) W(2) S(21) 4.59(5) . . . . yes
S(11) W(1) W(2) S(22) -141.51(5) . . . . yes
S(11) W(1) W(2) O(42) -65.31(8) . . . . yes
S(11) W(1) W(3) S(31) -4.12(5) . . . . yes
S(11) W(1) W(3) S(32) 77.09(4) . . . . yes
S(11) W(1) W(3) O(6) 172.1(1) . . . . yes
S(11) W(1) S(2) C(1) 87.1(1) . . . . yes
S(11) W(1) S(4) C(2) -82.2(1) . . . . yes
S(11) W(1) S(12) P(1) 6.20(4) . . . . yes
S(11) W(1) O(41) C(41) 139.7(3) . . . . yes
S(11) P(1) O(11) C(111) -46.3(4) . . . . yes
S(11) P(1) O(12) C(121) 66.1(3) . . . . yes
S(12) W(1) W(2) S(21) 159.16(5) . . . . yes
S(12) W(1) W(2) S(22) 13.05(5) . . . . yes
S(12) W(1) W(2) O(42) 89.25(8) . . . . yes
S(12) W(1) W(3) S(31) -84.88(4) . . . . yes
S(12) W(1) W(3) S(32) -3.67(3) . . . . yes
S(12) W(1) W(3) O(6) 91.4(1) . . . . yes
S(12) W(1) S(2) C(1) 84.7(2) . . . . yes
S(12) W(1) S(4) C(2) -159.9(1) . . . . yes
S(12) W(1) S(11) P(1) -6.26(4) . . . . yes
S(12) W(1) O(41) C(41) -142.9(3) . . . . yes
S(12) P(1) O(11) C(111) 75.3(4) . . . . yes
S(12) P(1) O(12) C(121) -54.5(3) . . . . yes
S(21) W(2) W(1) O(41) 72.78(8) . . . . yes
S(21) W(2) W(3) S(31) 1.69(5) . . . . yes
S(21) W(2) W(3) S(32) -167.90(5) . . . . yes
S(21) W(2) W(3) O(6) -78.37(8) . . . . yes
S(21) W(2) S(2) C(1) -92.5(1) . . . . yes
S(21) W(2) S(3) C(3) -88.4(1) . . . . yes
S(21) W(2) S(22) P(2) 0.28(4) . . . . yes
S(21) W(2) O(42) C(41) -146.0(3) . . . . yes
S(21) P(2) O(21) C(211) -60.8(3) . . . . yes
S(21) P(2) O(22) C(221) 166.3(3) . . . . yes
S(22) W(2) W(1) O(41) -73.32(8) . . . . yes
S(22) W(2) W(3) S(31) 90.28(4) . . . . yes
S(22) W(2) W(3) S(32) -79.30(4) . . . . yes
S(22) W(2) W(3) O(6) 10.23(8) . . . . yes
S(22) W(2) S(2) C(1) -120.4(1) . . . . yes
S(22) W(2) S(3) C(3) -10.3(1) . . . . yes
S(22) W(2) S(21) P(2) -0.29(4) . . . . yes
S(22) W(2) O(42) C(41) 134.7(3) . . . . yes
S(22) P(2) O(21) C(211) 60.4(3) . . . . yes
S(22) P(2) O(22) C(221) 46.2(3) . . . . yes
S(31) W(3) W(1) O(41) 174.4(1) . . . . yes
S(31) W(3) W(2) O(42) -172.0(1) . . . . yes
S(31) W(3) S(3) C(3) 76.2(1) . . . . yes
S(31) W(3) S(4) C(2) 81.6(1) . . . . yes
S(31) W(3) S(32) P(3) 0.51(4) . . . . yes
S(31) W(3) O(6) C(9) -72.0(3) . . . . yes
S(31) P(3) O(31) C(311) -59.8(4) . . . . yes
S(31) P(3) O(32) C(321) 45.7(3) . . . . yes
S(32) W(3) W(1) O(41) -104.4(1) . . . . yes
S(32) W(3) W(2) O(42) 18.4(1) . . . . yes
S(32) W(3) S(3) C(3) 54.8(1) . . . . yes
S(32) W(3) S(4) C(2) 159.8(1) . . . . yes
S(32) W(3) S(31) P(3) -0.51(4) . . . . yes
S(32) W(3) O(6) C(9) -150.6(3) . . . . yes
S(32) P(3) O(31) C(311) 60.3(4) . . . . yes
S(32) P(3) O(32) C(321) -75.5(3) . . . . yes
P(1) S(11) W(1) O(41) 87.46(8) . . . . yes
P(1) S(12) W(1) O(41) -73.21(8) . . . . yes
P(1) O(11) C(111) C(112) -157.6(4) . . . . yes
P(1) O(12) C(121) C(122) 177.6(3) . . . . yes
P(2) S(21) W(2) O(42) -87.23(8) . . . . yes
P(2) S(22) W(2) O(42) 82.60(8) . . . . yes
P(2) O(21) C(211) C(212) -177.7(3) . . . . yes
P(2) O(22) C(221) C(222a 116.7(7) . . . . yes
P(2) O(22) C(221) C(222b 77.4(7) . . . . yes
P(3) S(31) W(3) O(6) -89.67(8) . . . . yes
P(3) S(32) W(3) O(6) 82.18(8) . . . . yes
P(3) O(31) C(311) C(312) 177.6(4) . . . . yes
P(3) O(32) C(321) C(322) 99.9(4) . . . . yes
O(1) C(5) O(2) C(6) 9.4(6) . . . . yes
O(1) C(5) C(1) C(2) -90.6(5) . . . . yes
O(2) C(5) C(1) C(2) 90.7(4) . . . . yes
O(3) C(7) O(4) C(8) -5.0(6) . . . . yes
O(3) C(7) C(2) C(1) 0.8(6) . . . . yes
O(4) C(7) C(2) C(1) -177.4(3) . . . . yes
O(5) C(9) C(3) C(4) 1.7(5) . . . . yes
O(6) W(3) W(1) O(41) -9.3(1) . . . . yes
O(6) W(3) W(2) O(42) 107.9(1) . . . . yes
O(6) W(3) S(3) C(3) -6.0(1) . . . . yes
O(6) W(3) S(4) C(2) 78.3(3) . . . . yes
O(6) C(9) C(3) C(4) -176.5(3) . . . . yes
O(7) C(10) O(8) C(11) -6.1(6) . . . . yes
O(7) C(10) C(4) C(3) 12.0(7) . . . . yes
O(8) C(10) C(4) C(3) -165.9(4) . . . . yes
O(11) P(1) O(12) C(121) -173.9(3) . . . . yes
O(12) P(1) O(11) C(111) -167.5(4) . . . . yes
O(21) P(2) O(22) C(221) -73.3(4) . . . . yes
O(22) P(2) O(21) C(211) -178.8(3) . . . . yes
O(22) C(221) C(222a C(222b -99(1) . . . . yes
O(22) C(221) C(222b C(222a 97(1) . . . . yes
O(31) P(3) O(32) C(321) 167.1(3) . . . . yes
O(32) P(3) O(31) C(311) 179.5(4) . . . . yes
O(41) W(1) W(2) O(42) 2.88(10) . . . . yes
O(41) W(1) S(2) C(1) 167.4(1) . . . . yes
O(41) W(1) S(4) C(2) -48.0(3) . . . . yes
O(42) W(2) S(2) C(1) -174.8(1) . . . . yes
O(42) W(2) S(3) C(3) -107.7(3) . . . . yes
C(1) C(5) O(2) C(6) -172.0(3) . . . . yes
C(2) C(7) O(4) C(8) 173.1(3) . . . . yes
C(4) C(10) O(8) C(11) 171.8(4) . . . . yes
C(5) C(1) C(2) C(7) -7.0(5) . . . . yes
C(9) C(3) C(4) C(10) 174.2(3) . . . . yes
C(9) C(3) C(4) C(10) 174.2(3) . . . . yes
